data_7703479
loop_
_publ_author_name
'W\"ohlbrandt, Stephan'
'Igeska, Angela'
'Svensson Grape, Erik'
'\/Oien-\/Odegaard, Sigurd'
'Ken Inge, A.'
'Stock, Norbert'

_publ_section_title
;
 Permanent porosity and role of sulfonate groups in coordination networks
 constructed from a new polyfunctional phosphonato-sulfonate linker
 molecule.
;
_journal_issue 8
_journal_name_full 'Dalton transactions (Cambridge, England : 2003)'
_journal_page_first 2724
_journal_page_last 2733
_journal_paper_doi 10.1039/c9dt04571f
_journal_volume 49
_journal_year 2020
_chemical_formula_moiety 'C9 H17 Mg N O11 P2 S, H2 O'
_chemical_formula_sum 'C9 H19 Mg N O12 P2 S'
_chemical_formula_weight 451.56
_space_group_crystal_system monoclinic
_space_group_IT_number 14
_space_group_name_Hall '-P 2ybc'
_space_group_name_H-M_alt 'P 1 21/c 1'
_atom_sites_solution_hydrogens difmap
_audit_creation_date 2019-08-08
_audit_creation_method
;
Olex2 1.2
(compiled 2018.05.29 svn.r3508 for OlexSys, GUI svn.r5506)
;
_audit_update_record
;
2020-02-04 deposited with the CCDC.	2020-02-07 downloaded from the CCDC.
;
_cell_angle_alpha 90
_cell_angle_beta 90.64(3)
_cell_angle_gamma 90
_cell_formula_units_Z 4
_cell_length_a 7.6543(15)
_cell_length_b 8.0979(16)
_cell_length_c 26.554(5)
_cell_measurement_reflns_used 25064
_cell_measurement_temperature 293(2)
_cell_measurement_theta_max 3.1
_cell_measurement_theta_min 54.9
_cell_volume 1645.8(6)
_computing_cell_refinement 'X-Area (STOE 2007)'
_computing_data_collection 'X-Area (STOE 2007)'
_computing_molecular_graphics 'Olex2 (Dolomanov et al., 2009)'
_computing_publication_material 'Olex2 (Dolomanov et al., 2009)'
_computing_structure_refinement 'ShelXL (Sheldrick, 2015)'
_computing_structure_solution 'ShelXT (Sheldrick, 2014)'
_diffrn_ambient_temperature 293(2)
_diffrn_measured_fraction_theta_full 0.999
_diffrn_measured_fraction_theta_max 0.998
_diffrn_measurement_device_type 'STOE IPDS-2'
_diffrn_measurement_method 'Omega scan'
_diffrn_radiation_type MoK\a
_diffrn_radiation_wavelength 0.71073
_diffrn_reflns_av_R_equivalents 0.0425
_diffrn_reflns_av_unetI/netI 0.0199
_diffrn_reflns_Laue_measured_fraction_full 0.999
_diffrn_reflns_Laue_measured_fraction_max 0.998
_diffrn_reflns_limit_h_max 9
_diffrn_reflns_limit_h_min -9
_diffrn_reflns_limit_k_max 10
_diffrn_reflns_limit_k_min -10
_diffrn_reflns_limit_l_max 32
_diffrn_reflns_limit_l_min -34
_diffrn_reflns_number 24123
_diffrn_reflns_point_group_measured_fraction_full 0.999
_diffrn_reflns_point_group_measured_fraction_max 0.998
_diffrn_reflns_theta_full 25.242
_diffrn_reflns_theta_max 27.433
_diffrn_reflns_theta_min 1.534
_exptl_absorpt_coefficient_mu 0.496
_exptl_absorpt_correction_T_max 0.999
_exptl_absorpt_correction_T_min 0.9984
_exptl_absorpt_correction_type numerical
_exptl_absorpt_process_details 'X-RED and X-SHAPE (STOE, 2008)'
_exptl_crystal_colour white
_exptl_crystal_colour_primary white
_exptl_crystal_density_diffrn 1.822
_exptl_crystal_description block
_exptl_crystal_F_000 936
_exptl_crystal_size_max 0.2
_exptl_crystal_size_mid 0.15
_exptl_crystal_size_min 0.1
_refine_diff_density_max 0.397
_refine_diff_density_min -0.520
_refine_diff_density_rms 0.064
_refine_ls_extinction_method none
_refine_ls_goodness_of_fit_ref 1.052
_refine_ls_hydrogen_treatment refall
_refine_ls_matrix_type full
_refine_ls_number_parameters 311
_refine_ls_number_reflns 3752
_refine_ls_number_restraints 0
_refine_ls_restrained_S_all 1.052
_refine_ls_R_factor_all 0.0352
_refine_ls_R_factor_gt 0.0322
_refine_ls_shift/su_max 0.001
_refine_ls_shift/su_mean 0.000
_refine_ls_structure_factor_coef Fsqd
_refine_ls_weighting_details 'w=1/[\s^2^(Fo^2^)+(0.0506P)^2^+1.1650P] where P=(Fo^2^+2Fc^2^)/3'
_refine_ls_weighting_scheme calc
_refine_ls_wR_factor_gt 0.0861
_refine_ls_wR_factor_ref 0.0880
_reflns_Friedel_coverage 0.000
_reflns_number_gt 3489
_reflns_number_total 3752
_reflns_threshold_expression 'I > 2\s(I)'
_cod_data_source_file c9dt04571f2.cif
_cod_data_source_block mgspp
_cod_depositor_comments 'Adding full bibliography for 7703479--7703482.cif.'
_cod_database_code 7703479
_shelxl_version_number 2013-4
_shelx_space_group_comment
;
The symmetry employed for this shelxl refinement is uniquely defined
by the following loop, which should always be used as a source of
symmetry information in preference to the above space-group names.
They are only intended as comments.
;
_olex2_refinement_description
;
;
_olex2_submission_special_instructions 'No special instructions were received'

loop_
_space_group_symop_operation_xyz
'x, y, z'
'-x, y+1/2, -z+1/2'
'-x, -y, -z'
'x, -y-1/2, z-1/2'

loop_
_atom_site_label
_atom_site_type_symbol
_atom_site_fract_x
_atom_site_fract_y
_atom_site_fract_z
_atom_site_U_iso_or_equiv
_atom_site_adp_type
_atom_site_occupancy
_atom_site_site_symmetry_order
_atom_site_calc_flag
Mg1 Mg -0.20452(7) 0.29273(7) 0.29669(2) 0.01592(13) Uani 1 1 d
O1 O -0.07223(19) 0.10622(18) 0.33662(6) 0.0286(3) Uani 1 1 d
H1A H -0.016(4) 0.125(4) 0.3654(12) 0.047(8) Uiso 1 1 d
H1B H -0.065(4) 0.017(4) 0.3287(13) 0.058(10) Uiso 1 1 d
O2 O -0.33164(19) 0.35579(18) 0.36226(5) 0.0261(3) Uani 1 1 d
H2A H -0.276(4) 0.405(4) 0.3858(11) 0.045(8) Uiso 1 1 d
H2B H -0.421(4) 0.325(3) 0.3725(10) 0.034(7) Uiso 1 1 d
O3 O -0.14360(19) 0.5449(2) 0.42992(6) 0.0308(3) Uani 1 1 d
H3A H -0.048(4) 0.491(4) 0.4382(11) 0.046(8) Uiso 1 1 d
H3B H -0.170(5) 0.583(5) 0.4582(16) 0.087(13) Uiso 1 1 d
P1 P 0.05923(5) 0.62460(5) 0.31452(2) 0.01614(11) Uani 1 1 d
O11 O -0.01479(15) 0.45534(15) 0.31669(5) 0.0195(2) Uani 1 1 d
O12 O -0.03486(16) 0.74080(16) 0.35411(5) 0.0234(3) Uani 1 1 d
H12 H -0.066(4) 0.684(4) 0.3815(11) 0.047(8) Uiso 1 1 d
O13 O 0.05795(15) 0.71942(16) 0.26595(5) 0.0225(3) Uani 1 1 d
P2 P 0.58656(5) 0.64039(5) 0.24949(2) 0.01493(11) Uani 1 1 d
O21 O 0.41194(15) 0.64425(15) 0.22403(4) 0.0186(2) Uani 1 1 d
O22 O 0.66910(15) 0.47337(14) 0.25477(4) 0.0186(2) Uani 1 1 d
O23 O 0.71228(17) 0.75931(16) 0.22051(5) 0.0226(3) Uani 1 1 d
H23 H 0.816(4) 0.744(4) 0.2274(12) 0.051(8) Uiso 1 1 d
S3 S 0.76967(6) 0.74724(5) 0.55835(2) 0.02147(11) Uani 1 1 d
O31 O 0.64706(18) 0.73153(19) 0.59900(5) 0.0315(3) Uani 1 1 d
O32 O 0.8435(2) 0.58771(19) 0.54346(6) 0.0361(3) Uani 1 1 d
O33 O 0.90271(18) 0.87121(18) 0.56761(5) 0.0280(3) Uani 1 1 d
N1 N 0.38357(17) 0.76655(17) 0.32602(5) 0.0154(3) Uani 1 1 d
H1 H 0.344(3) 0.819(3) 0.3001(9) 0.020(5) Uiso 1 1 d
C1 C 0.6481(2) 0.8043(2) 0.50384(6) 0.0211(3) Uani 1 1 d
C2 C 0.7200(2) 0.9060(2) 0.46747(7) 0.0227(3) Uani 1 1 d
H2 H 0.835(3) 0.956(3) 0.4724(8) 0.027(6) Uiso 1 1 d
C3 C 0.6277(2) 0.9321(2) 0.42296(7) 0.0218(3) Uani 1 1 d
H3 H 0.676(3) 1.005(3) 0.3988(9) 0.026(6) Uiso 1 1 d
C4 C 0.4657(2) 0.8584(2) 0.41471(6) 0.0193(3) Uani 1 1 d
C5 C 0.3941(2) 0.7602(2) 0.45210(7) 0.0245(4) Uani 1 1 d
H5 H 0.286(3) 0.716(3) 0.4493(10) 0.038(7) Uiso 1 1 d
C6 C 0.4852(2) 0.7321(2) 0.49671(7) 0.0251(4) Uani 1 1 d
H6 H 0.440(3) 0.663(3) 0.5200(10) 0.037(7) Uiso 1 1 d
C7 C 0.3645(2) 0.8946(2) 0.36724(6) 0.0194(3) Uani 1 1 d
H7A H 0.240(3) 0.901(3) 0.3742(8) 0.020(5) Uiso 1 1 d
H7B H 0.403(3) 0.996(3) 0.3529(8) 0.026(6) Uiso 1 1 d
C8 C 0.5696(2) 0.7349(2) 0.31231(6) 0.0179(3) Uani 1 1 d
H8A H 0.628(3) 0.836(3) 0.3118(9) 0.024(5) Uiso 1 1 d
H8B H 0.619(3) 0.670(3) 0.3365(9) 0.027(6) Uiso 1 1 d
C9 C 0.2854(2) 0.6094(2) 0.33514(6) 0.0172(3) Uani 1 1 d
H9A H 0.293(3) 0.580(3) 0.3698(9) 0.026(5) Uiso 1 1 d
H9B H 0.339(3) 0.522(3) 0.3161(8) 0.019(5) Uiso 1 1 d

loop_
_atom_site_aniso_label
_atom_site_aniso_U_11
_atom_site_aniso_U_22
_atom_site_aniso_U_33
_atom_site_aniso_U_23
_atom_site_aniso_U_13
_atom_site_aniso_U_12
Mg1 0.0146(3) 0.0146(3) 0.0186(3) -0.0004(2) -0.0016(2) -0.00042(19)
O1 0.0344(7) 0.0182(7) 0.0328(8) 0.0011(6) -0.0131(6) 0.0023(5)
O2 0.0226(6) 0.0335(7) 0.0223(7) -0.0038(5) 0.0041(5) -0.0059(5)
O3 0.0304(7) 0.0367(8) 0.0253(7) -0.0067(6) 0.0002(6) 0.0066(6)
P1 0.0140(2) 0.0155(2) 0.0189(2) 0.00080(15) -0.00007(15) -0.00099(14)
O11 0.0179(5) 0.0171(6) 0.0233(6) 0.0001(5) -0.0017(4) -0.0031(4)
O12 0.0193(6) 0.0215(6) 0.0294(7) -0.0033(5) 0.0034(5) 0.0009(5)
O13 0.0163(5) 0.0255(6) 0.0256(6) 0.0087(5) -0.0006(5) -0.0020(5)
P2 0.01398(19) 0.01347(19) 0.0173(2) 0.00023(14) 0.00000(15) 0.00079(14)
O21 0.0159(5) 0.0185(6) 0.0213(6) -0.0011(4) -0.0025(4) 0.0030(4)
O22 0.0193(5) 0.0144(5) 0.0219(6) -0.0009(4) -0.0025(4) 0.0033(4)
O23 0.0193(6) 0.0211(6) 0.0276(6) 0.0034(5) 0.0040(5) -0.0019(5)
S3 0.0220(2) 0.0221(2) 0.0202(2) 0.00031(15) -0.00155(16) -0.00028(15)
O31 0.0279(7) 0.0440(9) 0.0227(6) 0.0071(6) 0.0014(5) -0.0038(6)
O32 0.0394(8) 0.0284(7) 0.0402(8) -0.0074(6) -0.0109(6) 0.0097(6)
O33 0.0282(7) 0.0314(7) 0.0241(6) 0.0017(5) -0.0054(5) -0.0079(5)
N1 0.0157(6) 0.0139(6) 0.0166(6) -0.0004(5) -0.0004(5) -0.0002(5)
C1 0.0221(8) 0.0210(8) 0.0202(8) -0.0021(7) -0.0004(6) 0.0005(6)
C2 0.0222(8) 0.0233(8) 0.0227(8) -0.0007(7) -0.0008(6) -0.0031(7)
C3 0.0241(8) 0.0199(8) 0.0213(8) 0.0007(7) 0.0014(6) -0.0029(7)
C4 0.0215(8) 0.0177(8) 0.0187(8) -0.0033(6) -0.0001(6) 0.0011(6)
C5 0.0228(8) 0.0280(9) 0.0228(9) -0.0007(7) -0.0005(7) -0.0053(7)
C6 0.0269(9) 0.0275(9) 0.0209(8) 0.0023(7) 0.0016(7) -0.0049(7)
C7 0.0213(8) 0.0173(8) 0.0196(8) -0.0023(6) -0.0006(6) 0.0008(6)
C8 0.0134(7) 0.0191(8) 0.0211(8) -0.0018(6) -0.0005(6) 0.0003(6)
C9 0.0176(7) 0.0141(7) 0.0200(8) 0.0003(6) 0.0007(6) -0.0014(6)

loop_
_atom_type_symbol
_atom_type_description
_atom_type_scat_dispersion_real
_atom_type_scat_dispersion_imag
_atom_type_scat_source
C C 0.0033 0.0016 'International Tables Vol C Tables 4.2.6.8 and 6.1.1.4'
H H 0.0000 0.0000 'International Tables Vol C Tables 4.2.6.8 and 6.1.1.4'
Mg Mg 0.0486 0.0363 'International Tables Vol C Tables 4.2.6.8 and 6.1.1.4'
N N 0.0061 0.0033 'International Tables Vol C Tables 4.2.6.8 and 6.1.1.4'
O O 0.0106 0.0060 'International Tables Vol C Tables 4.2.6.8 and 6.1.1.4'
P P 0.1023 0.0942 'International Tables Vol C Tables 4.2.6.8 and 6.1.1.4'
S S 0.1246 0.1234 'International Tables Vol C Tables 4.2.6.8 and 6.1.1.4'

loop_
_geom_angle_atom_site_label_1
_geom_angle_atom_site_label_2
_geom_angle_atom_site_label_3
_geom_angle
_geom_angle_site_symmetry_1
_geom_angle_site_symmetry_3
O1 Mg1 O13 86.44(6) . 2_545
O2 Mg1 O1 88.92(7) . .
O2 Mg1 O13 174.96(6) . 2_545
O2 Mg1 O22 93.25(6) . 1_455
O11 Mg1 O1 89.71(6) . .
O11 Mg1 O2 87.79(6) . .
O11 Mg1 O13 90.21(5) . 2_545
O11 Mg1 O21 175.10(6) . 2_545
O11 Mg1 O22 90.63(6) . 1_455
O21 Mg1 O1 94.64(6) 2_545 .
O21 Mg1 O2 90.03(6) 2_545 .
O21 Mg1 O13 92.31(5) 2_545 2_545
O21 Mg1 O22 85.11(5) 2_545 1_455
O22 Mg1 O1 177.81(6) 1_455 .
O22 Mg1 O13 91.40(6) 1_455 2_545
O11 P1 O12 110.19(7) . .
O11 P1 O13 120.45(8) . .
O11 P1 C9 106.81(7) . .
O12 P1 C9 106.17(8) . .
O13 P1 O12 105.47(8) . .
O13 P1 C9 106.92(8) . .
P1 O11 Mg1 149.58(8) . .
P1 O13 Mg1 145.68(8) . 2
O21 P2 O22 115.85(7) . .
O21 P2 O23 108.44(7) . .
O21 P2 C8 109.28(7) . .
O22 P2 O23 109.85(7) . .
O22 P2 C8 108.92(8) . .
O23 P2 C8 103.83(8) . .
P2 O21 Mg1 144.77(8) . 2
P2 O22 Mg1 151.81(8) . 1_655
O31 S3 O32 112.32(10) . .
O31 S3 O33 113.31(9) . .
O31 S3 C1 107.07(8) . .
O32 S3 C1 102.11(8) . .
O33 S3 O32 112.57(9) . .
O33 S3 C1 108.61(8) . .
C8 N1 C7 113.11(13) . .
C8 N1 C9 111.96(13) . .
C9 N1 C7 114.28(13) . .
C2 C1 S3 120.94(13) . .
C2 C1 C6 121.18(16) . .
C6 C1 S3 117.63(14) . .
C3 C2 C1 118.76(16) . .
C2 C3 C4 120.93(17) . .
C3 C4 C7 119.97(16) . .
C5 C4 C3 119.39(16) . .
C5 C4 C7 120.51(16) . .
C6 C5 C4 120.41(17) . .
C5 C6 C1 119.30(18) . .
C4 C7 N1 114.85(14) . .
N1 C8 P2 111.61(11) . .
N1 C9 P1 111.84(11) . .

loop_
_geom_bond_atom_site_label_1
_geom_bond_atom_site_label_2
_geom_bond_distance
_geom_bond_site_symmetry_2
Mg1 O1 2.0993(15) .
Mg1 O2 2.0681(16) .
Mg1 O11 2.0267(13) .
Mg1 O13 2.1023(15) 2_545
Mg1 O21 2.0615(13) 2_545
Mg1 O22 2.0714(13) 1_455
P1 O11 1.4846(12) .
P1 O12 1.5893(14) .
P1 O13 1.5010(13) .
P1 C9 1.8144(17) .
O13 Mg1 2.1023(15) 2
P2 O21 1.4914(12) .
P2 O22 1.4987(12) .
P2 O23 1.5691(13) .
P2 C8 1.8412(18) .
O21 Mg1 2.0615(13) 2
O22 Mg1 2.0714(13) 1_655
S3 O31 1.4438(15) .
S3 O32 1.4663(15) .
S3 O33 1.4490(14) .
S3 C1 1.7733(18) .
N1 C7 1.516(2) .
N1 C8 1.496(2) .
N1 C9 1.499(2) .
C1 C2 1.388(3) .
C1 C6 1.389(3) .
C2 C3 1.387(2) .
C3 C4 1.391(2) .
C4 C5 1.390(3) .
C4 C7 1.501(2) .
C5 C6 1.386(3) .

loop_
_geom_hbond_atom_site_label_D
_geom_hbond_atom_site_label_H
_geom_hbond_atom_site_label_A
_geom_hbond_distance_DH
_geom_hbond_distance_HA
_geom_hbond_distance_DA
_geom_hbond_angle_DHA
_geom_hbond_site_symmetry_A
O1 H1A O33 0.89(3) 1.97(3) 2.848(2) 170(3) 3_666
O2 H2A O3 0.85(3) 1.91(3) 2.755(2) 170(3) .
O2 H2B O31 0.78(3) 1.95(3) 2.728(2) 174(3) 3_566
O3 H3A O32 0.88(3) 1.75(3) 2.625(2) 171(3) 3_666
O12 H12 O3 0.89(3) 1.82(3) 2.702(2) 171(3) .
N1 H1 O22 0.86(2) 1.92(2) 2.7477(19) 160(2) 2_655

loop_
_geom_torsion_atom_site_label_1
_geom_torsion_atom_site_label_2
_geom_torsion_atom_site_label_3
_geom_torsion_atom_site_label_4
_geom_torsion
_geom_torsion_site_symmetry_4
O11 P1 O13 Mg1 -99.49(15) 2
O11 P1 C9 N1 169.90(11) .
O12 P1 O11 Mg1 81.74(17) .
O12 P1 O13 Mg1 135.20(14) 2
O12 P1 C9 N1 -72.52(13) .
O13 P1 O11 Mg1 -41.34(19) .
O13 P1 C9 N1 39.72(13) .
O21 P2 O22 Mg1 -132.08(15) 1_655
O21 P2 C8 N1 9.38(14) .
O22 P2 O21 Mg1 175.87(12) 2
O22 P2 C8 N1 -118.08(12) .
O23 P2 O21 Mg1 -60.14(15) 2
O23 P2 O22 Mg1 104.66(17) 1_655
O23 P2 C8 N1 124.92(12) .
S3 C1 C2 C3 172.81(14) .
S3 C1 C6 C5 -173.35(15) .
O31 S3 C1 C2 147.05(15) .
O31 S3 C1 C6 -38.63(17) .
O32 S3 C1 C2 -94.77(17) .
O32 S3 C1 C6 79.55(16) .
O33 S3 C1 C2 24.34(18) .
O33 S3 C1 C6 -161.33(15) .
C1 C2 C3 C4 0.1(3) .
C2 C1 C6 C5 1.0(3) .
C2 C3 C4 C5 1.3(3) .
C2 C3 C4 C7 177.24(16) .
C3 C4 C5 C6 -1.7(3) .
C3 C4 C7 N1 97.60(19) .
C4 C5 C6 C1 0.6(3) .
C5 C4 C7 N1 -86.6(2) .
C6 C1 C2 C3 -1.3(3) .
C7 N1 C8 P2 -159.76(11) .
C7 N1 C9 P1 84.52(14) .
C7 C4 C5 C6 -177.57(17) .
C8 P2 O21 Mg1 52.42(15) 2
C8 P2 O22 Mg1 -8.44(19) 1_655
C8 N1 C7 C4 -55.06(19) .
C8 N1 C9 P1 -145.21(11) .
C9 P1 O11 Mg1 -163.36(15) .
C9 P1 O13 Mg1 22.48(17) 2
C9 N1 C7 C4 74.63(18) .
C9 N1 C8 P2 69.38(15) .
